data_7121341
loop_
_publ_author_name
'Zhou, Mi'
'Ju, Zhanfeng'
'Yuan, Daqiang'

_publ_section_title
;
 A new metal-organic framework constructed from cationic nodes and
 cationic linkers for highly efficient anion exchange
;
_journal_name_full 'Chemical Communications'
_journal_paper_doi 10.1039/C8CC01225C
_journal_year 2018
_chemical_formula_sum 'C15 H14 Cu In0.5 N3 O6.67'
_chemical_formula_weight 463.91
_space_group_crystal_system hexagonal
_space_group_IT_number 194
_space_group_name_Hall '-P 6c 2c'
_space_group_name_H-M_alt 'P 63/m m c'
_symmetry_space_group_name_Hall '-P 6c 2c'
_symmetry_space_group_name_H-M 'P 63/m m c'
_atom_sites_solution_hydrogens geom
_audit_creation_method SHELXL-2017/1
_audit_update_record
;
2018-02-06 deposited with the CCDC.
2018-02-27 downloaded from the CCDC.
;
_cell_angle_alpha 90
_cell_angle_beta 90
_cell_angle_gamma 120
_cell_formula_units_Z 12
_cell_length_a 22.8847(5)
_cell_length_b 22.8847(5)
_cell_length_c 30.1026(6)
_cell_measurement_reflns_used 9951
_cell_measurement_temperature 293(2)
_cell_measurement_theta_max 73.2080
_cell_measurement_theta_min 3.6600
_cell_volume 13652.9(5)
_computing_cell_refinement 'CrysAlisPro 1.171.39.6a (Rigaku OD, 2015)'
_computing_data_collection 'CrysAlisPro 1.171.39.6a (Rigaku OD, 2015)'
_computing_data_reduction 'CrysAlisPro 1.171.39.6a (Rigaku OD, 2015)'
_computing_structure_refinement 'SHELXL-2017/1 (Sheldrick, 2017)'
_computing_structure_solution 'SHELXT 2014/5 (Sheldrick, 2014)'
_diffrn_ambient_temperature 293(2)
_diffrn_detector_area_resol_mean 10.5594
_diffrn_measured_fraction_theta_full 0.996
_diffrn_measured_fraction_theta_max 0.988
_diffrn_measurement_device_type 'SuperNova, Dual, Cu at home/near, Atlas'
_diffrn_radiation_type CuK\a
_diffrn_radiation_wavelength 1.54184
_diffrn_reflns_av_R_equivalents 0.1001
_diffrn_reflns_av_unetI/netI 0.0520
_diffrn_reflns_Laue_measured_fraction_full 0.996
_diffrn_reflns_Laue_measured_fraction_max 0.988
_diffrn_reflns_limit_h_max 22
_diffrn_reflns_limit_h_min -28
_diffrn_reflns_limit_k_max 26
_diffrn_reflns_limit_k_min -28
_diffrn_reflns_limit_l_max 21
_diffrn_reflns_limit_l_min -36
_diffrn_reflns_number 31829
_diffrn_reflns_point_group_measured_fraction_full 0.996
_diffrn_reflns_point_group_measured_fraction_max 0.988
_diffrn_reflns_theta_full 67.684
_diffrn_reflns_theta_max 73.424
_diffrn_reflns_theta_min 4.462
_diffrn_source 'micro-focus sealed X-ray tube'
_exptl_absorpt_coefficient_mu 2.801
_exptl_absorpt_correction_T_max 1.00000
_exptl_absorpt_correction_T_min 0.04628
_exptl_absorpt_correction_type multi-scan
_exptl_absorpt_process_details
;
CrysAlisPro 1.171.39.6a (Rigaku Oxford Diffraction, 2015)
Empirical absorption correction using spherical harmonics,
 implemented in SCALE3 ABSPACK scaling algorithm.
;
_exptl_crystal_colour black
_exptl_crystal_density_diffrn 0.677
_exptl_crystal_description block
_exptl_crystal_F_000 2782
_exptl_crystal_size_max 0.22
_exptl_crystal_size_mid 0.11
_exptl_crystal_size_min 0.09
_refine_diff_density_max 1.002
_refine_diff_density_min -0.831
_refine_diff_density_rms 0.076
_refine_ls_extinction_method none
_refine_ls_goodness_of_fit_ref 1.037
_refine_ls_hydrogen_treatment constr
_refine_ls_matrix_type full
_refine_ls_number_parameters 201
_refine_ls_number_reflns 4987
_refine_ls_number_restraints 162
_refine_ls_restrained_S_all 1.216
_refine_ls_R_factor_all 0.0712
_refine_ls_R_factor_gt 0.0604
_refine_ls_shift/su_max 0.003
_refine_ls_shift/su_mean 0.000
_refine_ls_structure_factor_coef Fsqd
_refine_ls_weighting_details 'w=1/[\s^2^(Fo^2^)+(0.1385P)^2^+1.7929P] where P=(Fo^2^+2Fc^2^)/3'
_refine_ls_weighting_scheme calc
_refine_ls_wR_factor_gt 0.1780
_refine_ls_wR_factor_ref 0.1948
_reflns_Friedel_coverage 0.000
_reflns_number_gt 3962
_reflns_number_total 4987
_reflns_threshold_expression 'I > 2\s(I)'
_cod_data_source_file c8cc01225c2.cif
_cod_data_source_block rac-FJI-Y6
_cod_original_cell_volume 13652.9(7)
_cod_original_formula_sum 'C15 H14 Cu In0.50 N3 O6.67'
_cod_database_code 7121341
_shelx_shelxl_version_number 2017/1
_shelx_space_group_comment
;
The symmetry employed for this shelxl refinement is uniquely defined
by the following loop, which should always be used as a source of
symmetry information in preference to the above space-group names.
They are only intended as comments.
;

loop_
_space_group_symop_operation_xyz
'x, y, z'
'x-y, x, z+1/2'
'-y, x-y, z'
'-x, -y, z+1/2'
'-x+y, -x, z'
'y, -x+y, z+1/2'
'x-y, -y, -z'
'-x, -x+y, -z'
'y, x, -z'
'-y, -x, -z+1/2'
'-x+y, y, -z+1/2'
'x, x-y, -z+1/2'
'-x, -y, -z'
'-x+y, -x, -z-1/2'
'y, -x+y, -z'
'x, y, -z-1/2'
'x-y, x, -z'
'-y, x-y, -z-1/2'
'-x+y, y, z'
'x, x-y, z'
'-y, -x, z'
'y, x, z-1/2'
'x-y, -y, z-1/2'
'-x, -x+y, z-1/2'

loop_
_atom_site_label
_atom_site_type_symbol
_atom_site_fract_x
_atom_site_fract_y
_atom_site_fract_z
_atom_site_U_iso_or_equiv
_atom_site_adp_type
_atom_site_occupancy
_atom_site_site_symmetry_order
_atom_site_calc_flag
_atom_site_refinement_flags_posn
_atom_site_refinement_flags_adp
_atom_site_refinement_flags_occupancy
C1 C 0.3266(3) 0.3182(4) 0.4648(2) 0.204(9) Uani 0.5 1 d G U P
H1 H 0.345137 0.294143 0.448423 0.245 Uiso 0.5 1 calc R U P
C2 C 0.2532(4) 0.2833(4) 0.4528(3) 0.089(2) Uani 0.5 1 d G U P
H2A H 0.248667 0.287571 0.421087 0.107 Uiso 0.5 1 calc R U P
H2B H 0.231741 0.304877 0.468096 0.107 Uiso 0.5 1 calc R U P
C3 C 0.2183(4) 0.2100(4) 0.4650(3) 0.234(11) Uani 0.5 1 d G U P
H3A H 0.170470 0.189693 0.458956 0.280 Uiso 0.5 1 calc R U P
H3B H 0.235896 0.187206 0.446886 0.280 Uiso 0.5 1 calc R U P
C4 C 0.2283(4) 0.2004(3) 0.5131(3) 0.098(3) Uani 0.5 1 d G U P
H4A H 0.208129 0.152543 0.519350 0.118 Uiso 0.5 1 calc R U P
H4B H 0.205680 0.218035 0.531284 0.118 Uiso 0.5 1 calc R U P
C5 C 0.3017(4) 0.2354(3) 0.5251(3) 0.137(5) Uani 0.5 1 d G U P
H5A H 0.306290 0.231070 0.556779 0.165 Uiso 0.5 1 calc R U P
H5B H 0.323208 0.213819 0.509753 0.165 Uiso 0.5 1 calc R U P
C6 C 0.3365(3) 0.3087(3) 0.5129(2) 0.087(2) Uani 0.5 1 d G U P
H6 H 0.313894 0.328282 0.529710 0.104 Uiso 0.5 1 calc R U P
In1 In 0.71794(2) 0.43588(2) 0.750000 0.04779(18) Uani 1 4 d S T P
Cu1 Cu 0.45303(8) 0.42168(8) 0.48453(7) 0.1547(12) Uani 0.5 1 d . U P
O1 O 0.77163(13) 0.5433(3) 0.750000 0.0833(15) Uani 1 4 d S TU P
O2 O 0.666667 0.333333 0.750000 0.0506(14) Uani 1 12 d S TU P
O3 O 0.65520(14) 0.44267(14) 0.69910(9) 0.0761(7) Uani 1 1 d . U .
O4 O 0.5329(3) 0.4671(3) 0.5186(3) 0.110(3) Uani 0.5 2 d S TU P
O5 O 0.4991(3) 0.5009(3) 0.4505(3) 0.108(3) Uani 0.5 2 d S TU P
O6 O 0.8544(6) 0.6185(6) 0.8337(4) 0.317(5) Uani 1 1 d . U .
O7 O 0.8124(4) 0.6249(7) 0.8919(5) 0.259(5) Uani 1 2 d S TU P
N1 N 0.4084(5) 0.3483(4) 0.5245(3) 0.096(2) Uani 0.5 1 d . U P
N2 N 0.3704(4) 0.3890(4) 0.4541(3) 0.099(2) Uani 0.5 1 d . U P
N3 N 0.8092(4) 0.6185(8) 0.8522(6) 0.200(5) Uani 1 2 d S TU P
C7 C 0.59774(14) 0.40226(14) 0.68411(18) 0.0698(12) Uani 1 2 d S TU P
C8 C 0.57566(18) 0.42434(18) 0.6447(2) 0.0923(19) Uani 1 2 d S TU P
C9 C 0.5199(5) 0.3766(5) 0.6197(3) 0.071(2) Uani 0.5 1 d . U P
H9 H 0.493789 0.333241 0.630982 0.086 Uiso 0.5 1 calc R U P
C10 C 0.5021(5) 0.3921(5) 0.5780(3) 0.083(2) Uani 0.5 1 d . U P
C11 C 0.5470(4) 0.4530(4) 0.5583(5) 0.089(3) Uani 0.5 2 d S TU P
C12 C 0.4348(5) 0.3424(5) 0.5614(4) 0.092(3) Uani 0.5 1 d . U P
H12 H 0.409259 0.304042 0.578452 0.110 Uiso 0.5 1 calc R U P
C13 C 0.3608(6) 0.4179(5) 0.4204(4) 0.096(3) Uani 0.5 1 d . U P
H13 H 0.319701 0.393887 0.405717 0.115 Uiso 0.5 1 calc R U P
C14 C 0.4735(4) 0.5265(4) 0.4219(5) 0.094(3) Uani 0.5 2 d S TU P
C15 C 0.4078(5) 0.4842(5) 0.4034(3) 0.084(2) Uani 0.5 1 d . U P
C16 C 0.3898(6) 0.5081(6) 0.3674(4) 0.078(3) Uani 0.5 1 d . U P
H16 H 0.353093 0.478018 0.350422 0.094 Uiso 0.5 1 calc R U P

loop_
_atom_site_aniso_label
_atom_site_aniso_U_11
_atom_site_aniso_U_22
_atom_site_aniso_U_33
_atom_site_aniso_U_23
_atom_site_aniso_U_13
_atom_site_aniso_U_12
C1 0.204(10) 0.201(10) 0.207(10) 0.007(5) -0.007(5) 0.100(6)
C2 0.076(4) 0.078(4) 0.086(4) 0.022(3) -0.023(3) 0.019(3)
C3 0.233(12) 0.232(12) 0.232(12) 0.001(5) -0.005(5) 0.113(7)
C4 0.092(4) 0.080(4) 0.093(4) 0.027(3) -0.022(3) 0.021(3)
C5 0.133(6) 0.134(6) 0.136(7) 0.008(4) -0.005(4) 0.061(5)
C6 0.075(4) 0.076(4) 0.077(4) 0.024(3) -0.030(3) 0.014(3)
In1 0.0539(2) 0.0541(3) 0.0355(3) 0.000 0.000 0.02706(13)
Cu1 0.1153(12) 0.1070(11) 0.150(2) 0.0715(11) -0.0808(12) -0.0132(9)
O1 0.096(3) 0.057(3) 0.084(3) 0.000 0.000 0.0283(13)
O2 0.0529(19) 0.0529(19) 0.046(3) 0.000 0.000 0.0264(9)
O3 0.0832(16) 0.0739(15) 0.0699(15) 0.0094(12) -0.0203(13) 0.0383(13)
O4 0.101(3) 0.101(3) 0.100(4) 0.034(2) -0.034(2) 0.030(3)
O5 0.099(3) 0.099(3) 0.100(4) 0.033(2) -0.033(2) 0.031(3)
O6 0.335(9) 0.335(9) 0.339(9) 0.016(7) 0.068(7) 0.210(8)
O7 0.264(8) 0.292(9) 0.230(8) -0.028(7) -0.014(4) 0.146(4)
N1 0.094(4) 0.089(4) 0.086(4) 0.030(3) -0.020(3) 0.031(3)
N2 0.094(4) 0.084(4) 0.094(4) 0.027(3) -0.030(3) 0.026(3)
N3 0.193(6) 0.211(6) 0.202(6) 0.003(4) 0.002(2) 0.105(3)
C7 0.0751(19) 0.0751(19) 0.062(3) 0.0094(11) -0.0094(11) 0.040(2)
C8 0.092(2) 0.092(2) 0.085(3) 0.0236(16) -0.0236(16) 0.040(3)
C9 0.073(4) 0.069(4) 0.070(4) 0.011(3) -0.014(3) 0.033(3)
C10 0.082(4) 0.079(4) 0.080(4) 0.013(3) -0.017(3) 0.035(3)
C11 0.090(4) 0.090(4) 0.080(5) 0.017(2) -0.017(2) 0.041(4)
C12 0.091(4) 0.086(4) 0.082(4) 0.018(3) -0.021(3) 0.032(3)
C13 0.091(4) 0.094(4) 0.089(5) 0.017(4) -0.026(4) 0.036(3)
C14 0.093(4) 0.093(4) 0.089(5) 0.017(3) -0.017(3) 0.040(4)
C15 0.081(4) 0.083(4) 0.077(4) 0.016(3) -0.020(3) 0.033(3)
C16 0.079(4) 0.079(4) 0.075(5) 0.008(3) -0.013(3) 0.037(3)

loop_
_atom_type_symbol
_atom_type_description
_atom_type_scat_dispersion_real
_atom_type_scat_dispersion_imag
_atom_type_scat_source
C C 0.0181 0.0091 'International Tables Vol C Tables 4.2.6.8 and 6.1.1.4'
H H 0.0000 0.0000 'International Tables Vol C Tables 4.2.6.8 and 6.1.1.4'
N N 0.0311 0.0180 'International Tables Vol C Tables 4.2.6.8 and 6.1.1.4'
O O 0.0492 0.0322 'International Tables Vol C Tables 4.2.6.8 and 6.1.1.4'
Cu Cu -1.9646 0.5888 'International Tables Vol C Tables 4.2.6.8 and 6.1.1.4'
In In 0.0822 5.0449 'International Tables Vol C Tables 4.2.6.8 and 6.1.1.4'

loop_
_geom_angle_atom_site_label_1
_geom_angle_atom_site_label_2
_geom_angle_atom_site_label_3
_geom_angle
_geom_angle_site_symmetry_1
_geom_angle_site_symmetry_3
N2 C1 C6 107.9(6) . .
N2 C1 C2 120.4(6) . .
C6 C1 C2 111.5 . .
N2 C1 H1 105.3 . .
C6 C1 H1 105.3 . .
C2 C1 H1 105.3 . .
N2 C1 H6 121.6(14) . 9_556
C2 C1 H6 111.4(18) . 9_556
H1 C1 H6 84.0 . 9_556
C1 C2 C3 111.4 . .
C1 C2 H2A 109.3 . .
C3 C2 H2A 109.3 . .
C1 C2 H2B 109.3 . .
C3 C2 H2B 109.3 . .
H2A C2 H2B 108.0 . .
C3 C2 H6 105.4(5) . 9_556
H2A C2 H6 115.4 . 9_556
H2B C2 H6 109.2 . 9_556
C1 C2 H5A 123.29(16) . 9_556
C3 C2 H5A 124.59(18) . 9_556
H2A C2 H5A 61.8 . 9_556
H2B C2 H5A 46.2 . 9_556
H6 C2 H5A 128.5 9_556 9_556
C4 C3 C2 111.5 . .
C4 C3 H3A 109.3 . .
C2 C3 H3A 109.3 . .
C4 C3 H3B 109.3 . .
C2 C3 H3B 109.3 . .
H3A C3 H3B 108.0 . .
C4 C3 H4A 85.5(9) . 9_556
C2 C3 H4A 94.1(5) . 9_556
H3B C3 H4A 144.1 . 9_556
C2 C3 H4B 140(4) . 9_556
H3A C3 H4B 99.1 . 9_556
H3B C3 H4B 87.6 . 9_556
H4A C3 H4B 91.9 9_556 9_556
C3 C4 C5 111.5 . .
C3 C4 H4A 109.3 . .
C5 C4 H4A 109.3 . .
C3 C4 H4B 109.3 . .
C5 C4 H4B 109.3 . .
H4A C4 H4B 108.0 . .
C5 C4 H4B 112.5(4) . 9_556
H4A C4 H4B 106.4 . 9_556
H4B C4 H4B 111.2 . 9_556
C6 C5 C4 111.5 . .
C6 C5 H5A 109.3 . .
C4 C5 H5A 109.3 . .
C6 C5 H5B 109.3 . .
C4 C5 H5B 109.3 . .
H5A C5 H5B 108.0 . .
N1 C6 C1 110.2(6) . .
N1 C6 C5 115.9(6) . .
C1 C6 C5 111.5 . .
N1 C6 H6 106.2 . .
C1 C6 H6 106.2 . .
C5 C6 H6 106.2 . .
N1 C6 H6 110.2(7) . 9_556
C5 C6 H6 108.8(4) . 9_556
H6 C6 H6 109.3 . 9_556
O2 In1 O1 180.0 . .
O2 In1 O3 93.58(8) . .
O1 In1 O3 86.42(7) . .
O2 In1 O3 93.58(7) . 11_656
O1 In1 O3 86.42(8) . 11_656
O3 In1 O3 172.84(15) . 11_656
O2 In1 O3 93.58(7) . 19_655
O1 In1 O3 86.42(8) . 19_655
O3 In1 O3 89.06(17) . 19_655
O3 In1 O3 90.49(17) 11_656 19_655
O2 In1 O3 93.58(8) . 16_557
O1 In1 O3 86.42(7) . 16_557
O3 In1 O3 90.49(17) . 16_557
O3 In1 O3 89.06(17) 11_656 16_557
O3 In1 O3 172.84(15) 19_655 16_557
O5 Cu1 N2 94.9(3) . .
O5 Cu1 O4 81.0(3) . .
N2 Cu1 O4 169.6(5) . .
O5 Cu1 N1 173.5(5) . .
N2 Cu1 N1 88.2(3) . .
O4 Cu1 N1 95.0(3) . .
O5 Cu1 Cu1 40.30(19) . 21_665
N2 Cu1 Cu1 134.4(2) . 21_665
O4 Cu1 Cu1 40.68(19) . 21_665
N1 Cu1 Cu1 135.4(3) . 21_665
In1 O2 In1 120.000(2) 14_667 .
In1 O2 In1 120.0 14_667 3_655
In1 O2 In1 120.000(2) . 3_655
C7 O3 In1 133.8(3) . .
C11 O4 Cu1 130.1(3) . 21_665
C11 O4 Cu1 130.1(3) . .
Cu1 O4 Cu1 98.6(4) 21_665 .
C11 O4 Cu1 111.9(8) . 9_556
Cu1 O4 Cu1 98.1(4) 21_665 9_556
C11 O4 Cu1 111.9(8) . 13_666
Cu1 O4 Cu1 98.1(4) . 13_666
Cu1 O4 Cu1 73.2(3) 9_556 13_666
C14 O5 O4 76.5(10) . 13_666
C14 O5 O4 76.5(10) . 9_556
C14 O5 Cu1 128.2(4) . .
O4 O5 Cu1 87.7(5) 13_666 .
O4 O5 Cu1 87.7(5) 9_556 .
C14 O5 Cu1 128.2(4) . 21_665
O4 O5 Cu1 87.7(5) 13_666 21_665
O4 O5 Cu1 87.7(5) 9_556 21_665
Cu1 O5 Cu1 99.4(4) . 21_665
C12 N1 C6 125.0(8) . .
C12 N1 C1 109.3(8) . 9_556
C12 N1 Cu1 124.1(7) . .
C6 N1 Cu1 109.6(5) . .
C1 N1 Cu1 111.9(5) 9_556 .
C12 N1 Cu1 112.7(8) . 9_556
C6 N1 Cu1 98.0(5) . 9_556
C1 N1 Cu1 81.4(4) 9_556 9_556
N1 N2 C13 91.2(10) 9_556 .
N1 N2 C1 97.2(10) 9_556 .
C13 N2 C1 123.2(8) . .
N1 N2 C6 61.2(8) 9_556 9_556
C13 N2 C6 122.8(9) . 9_556
N1 N2 Cu1 97.7(8) 9_556 .
C13 N2 Cu1 125.0(7) . .
C1 N2 Cu1 109.3(5) . .
C6 N2 Cu1 108.6(5) 9_556 .
N1 N2 Cu1 55.3(6) 9_556 9_556
C13 N2 Cu1 118.1(7) . 9_556
C1 N2 Cu1 112.5(5) . 9_556
C6 N2 Cu1 87.5(5) 9_556 9_556
O6 N3 O6 123(2) . 19_655
O6 N3 O7 118.2(11) . .
O6 N3 O7 118.2(11) 19_655 .
O3 C7 O3 126.6(5) 21_665 .
O3 C7 C8 116.7(2) 21_665 .
O3 C7 C8 116.7(2) . .
C16 C8 C16 114.5(10) 9_556 13_666
C16 C8 C9 120.7(6) 9_556 21_665
C16 C8 C9 120.7(6) 13_666 .
C9 C8 C9 113.8(10) 21_665 .
C16 C8 C7 119.5(5) 9_556 .
C16 C8 C7 119.5(5) 13_666 .
C9 C8 C7 119.8(5) 21_665 .
C9 C8 C7 119.8(5) . .
C8 C9 C10 122.8(8) . .
C8 C9 H9 118.6 . .
C10 C9 H9 118.6 . .
C8 C9 H16 98.8(10) . 9_556
C10 C9 H16 120.1(11) . 9_556
H9 C9 H16 47.0 . 9_556
C11 C10 C9 118.0(9) . .
C11 C10 C12 126.5(9) . .
C9 C10 C12 115.4(9) . .
C14 C11 O4 101.4(15) 13_666 .
C14 C11 C10 86.2(11) 13_666 21_665
O4 C11 C10 119.0(6) . 21_665
C14 C11 C10 86.2(11) 13_666 .
O4 C11 C10 119.0(6) . .
C10 C11 C10 121.9(12) 21_665 .
O4 C11 O5 56.8(8) . 9_556
C10 C11 O5 106.8(9) 21_665 9_556
C10 C11 O5 106.9(9) . 9_556
O4 C11 O5 56.8(8) . 13_666
C10 C11 O5 106.8(9) 21_665 13_666
C10 C11 O5 106.9(9) . 13_666
N1 C12 C10 124.8(9) . .
N1 C12 H12 117.6 . .
C10 C12 H12 117.6 . .
N1 C12 H13 114.7(11) . 9_556
C10 C12 H13 108.8(10) . 9_556
N2 C13 C15 126.1(9) . .
N2 C13 H13 116.9 . .
C15 C13 H13 116.9 . .
C11 C14 O5 103.3(15) 13_666 .
C11 C14 O5 103.3(15) 9_556 .
C11 C14 C15 88.2(11) 13_666 21_665
C11 C14 C15 88.2(11) 9_556 21_665
O5 C14 C15 119.9(6) . 21_665
C11 C14 C15 88.2(11) 13_666 .
C11 C14 C15 88.2(11) 9_556 .
O5 C14 C15 119.9(6) . .
C15 C14 C15 119.3(11) 21_665 .
C11 C14 C10 56.5(8) 13_666 13_666
C11 C14 C10 56.5(8) 9_556 13_666
O5 C14 C10 121.2(8) . 13_666
C15 C14 C10 114.2(11) . 13_666
C11 C14 C10 56.5(8) 13_666 9_556
C11 C14 C10 56.5(8) 9_556 9_556
O5 C14 C10 121.2(8) . 9_556
C15 C14 C10 114.2(11) 21_665 9_556
C10 C14 C10 93.8(11) 13_666 9_556
C11 C14 O4 45.5(10) 13_666 9_556
C11 C14 O4 45.5(10) 9_556 9_556
O5 C14 O4 57.8(8) . 9_556
C15 C14 O4 109.7(9) 21_665 9_556
C15 C14 O4 109.7(9) . 9_556
C10 C14 O4 84.2(9) 13_666 9_556
C10 C14 O4 84.2(9) 9_556 9_556
C11 C14 O4 45.5(10) 13_666 13_666
C11 C14 O4 45.5(10) 9_556 13_666
O5 C14 O4 57.8(8) . 13_666
C15 C14 O4 109.7(9) 21_665 13_666
C15 C14 O4 109.7(9) . 13_666
C10 C14 O4 84.2(9) 13_666 13_666
C10 C14 O4 84.2(9) 9_556 13_666
C10 C15 C16 92.5(12) 9_556 .
C10 C15 C14 88.5(13) 9_556 .
C16 C15 C14 117.4(9) . .
C10 C15 C13 90.0(12) 9_556 .
C16 C15 C13 119.2(9) . .
C14 C15 C13 123.4(8) . .
C10 C15 C9 67.7(10) 9_556 9_556
C14 C15 C9 115.9(9) . 9_556
C13 C15 C9 115.5(9) . 9_556
C10 C15 C12 58.9(10) 9_556 9_556
C16 C15 C12 114.6(9) . 9_556
C14 C15 C12 118.7(9) . 9_556
C9 C15 C12 98.6(8) 9_556 9_556
C10 C15 C11 52.8(10) 9_556 13_666
C16 C15 C11 111.8(9) . 13_666
C13 C15 C11 117.3(8) . 13_666
C9 C15 C11 96.1(9) 9_556 13_666
C12 C15 C11 95.6(8) 9_556 13_666
C10 C15 C11 52.8(10) 9_556 9_556
C16 C15 C11 111.8(9) . 9_556
C13 C15 C11 117.3(8) . 9_556
C9 C15 C11 96.1(9) 9_556 9_556
C12 C15 C11 95.6(8) 9_556 9_556
C15 C16 C8 122.6(10) . 13_666
C15 C16 H16 118.7 . .
C8 C16 H16 118.7 13_666 .

loop_
_geom_bond_atom_site_label_1
_geom_bond_atom_site_label_2
_geom_bond_distance
_geom_bond_site_symmetry_2
C1 N2 1.452(10) .
C1 C6 1.498(4) .
C1 C2 1.499(4) .
C1 H1 0.9800 .
C1 H6 0.206(14) 9_556
C2 C3 1.499(4) .
C2 H2A 0.9700 .
C2 H2B 0.9700 .
C2 H5A 0.940(19) 9_556
C3 C4 1.498(4) .
C3 H3A 0.9700 .
C3 H3B 0.9700 .
C3 H4B 0.146(14) 9_556
C4 C5 1.499(4) .
C4 H4A 0.9700 .
C4 H4B 0.9700 .
C5 C6 1.499(4) .
C5 H5A 0.9700 .
C5 H5B 0.9700 .
C6 N1 1.470(10) .
C6 H6 0.9800 .
In1 O2 2.0323(4) .
In1 O1 2.128(5) .
In1 O3 2.158(2) .
In1 O3 2.158(2) 11_656
In1 O3 2.158(2) 19_655
In1 O3 2.158(2) 16_557
Cu1 O5 1.880(5) .
Cu1 N2 1.887(8) .
Cu1 O4 1.891(5) .
Cu1 N1 1.897(8) .
Cu1 Cu1 2.867(3) 21_665
O3 C7 1.254(3) .
O4 C11 1.318(15) .
O5 C14 1.332(15) .
O6 N3 1.173(11) .
O7 N3 1.201(16) .
N1 C12 1.301(12) .
N2 C13 1.288(12) .
C7 C8 1.473(7) .
C8 C16 1.387(12) 9_556
C8 C16 1.387(12) 13_666
C8 C9 1.413(11) 21_665
C8 C9 1.413(11) .
C9 C10 1.418(13) .
C9 H9 0.9300 .
C9 H16 1.226(17) 9_556
C10 C11 1.385(11) .
C10 C12 1.470(13) .
C11 C14 1.009(19) 13_666
C12 H12 0.9300 .
C12 H13 1.282(16) 9_556
C13 C15 1.445(14) .
C13 H13 0.9300 .
C14 C15 1.433(11) 21_665
C14 C15 1.433(11) .
C15 C16 1.366(14) .
C16 H16 0.9300 .
